data_4063924
loop_
_publ_author_name
'Brown, Neil J.'
'Lancashire, Hannah N.'
'Fox, Mark A.'
'Collison, David'
'Edge, Ruth'
'Yufit, Dmitry S.'
'Howard, Judith A. K.'
'Whiteley, Mark W.'
'Low, Paul J.'

_publ_section_title
;
 Molybdenum Complexes ofC,C-Bis(ethynyl)carboranes: Design, Synthesis, and
 Study of a Weakly Coupled Mixed-Valence Compound
;
_journal_issue 4
_journal_name_full Organometallics
_journal_page_first 884
_journal_paper_doi 10.1021/om1010353
_journal_volume 30
_journal_year 2011
_chemical_formula_moiety 'C72 H72 B10 Mo2 P4, 4 (C H2 Cl2)'
_chemical_formula_sum 'C76 H80 B10 Cl8 Mo2 P4'
_chemical_formula_weight 1700.86
_space_group_IT_number 14
_symmetry_cell_setting monoclinic
_symmetry_space_group_name_Hall '-P 2yn'
_symmetry_space_group_name_H-M 'P 1 21/n 1'
_atom_sites_solution_hydrogens geom
_atom_sites_solution_primary direct
_atom_sites_solution_secondary difmap
_audit_creation_method SHELXL-97
_cell_angle_alpha 90.00
_cell_angle_beta 99.118(10)
_cell_angle_gamma 90.00
_cell_formula_units_Z 2
_cell_length_a 8.5751(3)
_cell_length_b 38.3827(15)
_cell_length_c 12.0345(5)
_cell_measurement_reflns_used 8188
_cell_measurement_temperature 120.0
_cell_measurement_theta_max 30.83
_cell_measurement_theta_min 2.34
_cell_volume 3910.9(3)
_computing_cell_refinement 'SAINT v6.45A (Bruker, 2003)'
_computing_data_collection 'Bruker SMART'
_computing_data_reduction 'SAINT v6.45A (Bruker, 2003)'
_computing_molecular_graphics
;
 OLEX2: a complete structure solution, refinement and analysis program.
 Dolomanov et al., J. Appl. Cryst. (2009). 42, 339-341
;
_computing_publication_material
;
 OLEX2: a complete structure solution, refinement and analysis program.
 Dolomanov et al., J. Appl. Cryst. (2009). 42, 339-341
;
_computing_structure_refinement 'SHELXL-97 (Sheldrick, 1997)'
_computing_structure_solution 'SHELXS-97 (Sheldrick, 1990)/Bruker'
_diffrn_ambient_temperature 120.0
_diffrn_detector 'CCD area detector'
_diffrn_detector_area_resol_mean 5.6
_diffrn_detector_type 'Bruker SMART CCD 6000 area detector'
_diffrn_measured_fraction_theta_full 0.999
_diffrn_measured_fraction_theta_max 0.999
_diffrn_measurement_device 'three-circle diffractometer'
_diffrn_measurement_device_type 'CCD area detector'
_diffrn_measurement_method '\w scans'
_diffrn_radiation_monochromator graphite
_diffrn_radiation_probe x-ray
_diffrn_radiation_source 'fine-focus sealed tube'
_diffrn_radiation_type 'MO K\a'
_diffrn_radiation_wavelength 0.71073
_diffrn_radiation_xray_symbol K-L~3~
_diffrn_reflns_av_R_equivalents 0.0506
_diffrn_reflns_av_sigmaI/netI 0.0387
_diffrn_reflns_limit_h_max 11
_diffrn_reflns_limit_h_min -11
_diffrn_reflns_limit_k_max 52
_diffrn_reflns_limit_k_min -52
_diffrn_reflns_limit_l_max 16
_diffrn_reflns_limit_l_min -16
_diffrn_reflns_number 54095
_diffrn_reflns_theta_full 29.00
_diffrn_reflns_theta_max 29.00
_diffrn_reflns_theta_min 1.06
_diffrn_source 'sealed X-ray tube'
_diffrn_source_current 35.0
_diffrn_source_power 1.75
_diffrn_source_target Mo
_diffrn_source_voltage 50.0
_exptl_absorpt_coefficient_mu 0.719
_exptl_absorpt_correction_T_max 0.9239
_exptl_absorpt_correction_T_min 0.3519
_exptl_absorpt_correction_type multi-scan
_exptl_absorpt_process_details
;
 SADABS-2006/1 (Bruker,2006) was used for absorption correction.
 R(int) was 0.0467 before and 0.0378 after correction.
 The Ratio of minimum to maximum transmission is 0.380885377205.
 The \l/2 correction factor is 0.0015
;
_exptl_crystal_colour red
_exptl_crystal_colour_lustre clear
_exptl_crystal_colour_modifier light
_exptl_crystal_colour_primary red
_exptl_crystal_density_diffrn 1.444
_exptl_crystal_density_method 'not measured'
_exptl_crystal_description plate
_exptl_crystal_F_000 1732
_exptl_crystal_size_max 0.26
_exptl_crystal_size_mid 0.18
_exptl_crystal_size_min 0.05
_refine_diff_density_max 0.886
_refine_diff_density_min -0.715
_refine_diff_density_rms 0.088
_refine_ls_extinction_method none
_refine_ls_goodness_of_fit_ref 1.037
_refine_ls_hydrogen_treatment constr
_refine_ls_matrix_type full
_refine_ls_number_parameters 444
_refine_ls_number_reflns 10410
_refine_ls_number_restraints 0
_refine_ls_restrained_S_all 1.037
_refine_ls_R_factor_all 0.0550
_refine_ls_R_factor_gt 0.0421
_refine_ls_shift/su_max 0.002
_refine_ls_shift/su_mean 0.000
_refine_ls_structure_factor_coef Fsqd
_refine_ls_weighting_details
;
calc w=1/[\s^2^(Fo^2^)+(0.0300P)^2^+7.0000P] where P=(Fo^2^+2Fc^2^)/3
;
_refine_ls_weighting_scheme calc
_refine_ls_wR_factor_gt 0.0891
_refine_ls_wR_factor_ref 0.0944
_reflns_number_gt 8666
_reflns_number_total 10410
_reflns_threshold_expression >2sigma(I)
_cod_data_source_file om1010353_si_002.cif
_cod_data_source_block 2_09srv342
_cod_depositor_comments
;
The following automatic conversions were performed:

'_symmetry_cell_setting' value 'Monoclinic' changed to 'monoclinic'
according to /home/saulius/struct/CIF-dictionaries/cif_core.dic
dictionary named 'cif_core.dic' version 2.4.1 from 2010-06-29.

Automatic conversion script
Id: cif_fix_values 1715 2011-07-08 13:25:40Z adriana 
;
_cod_database_code 4063924

loop_
_symmetry_equiv_pos_as_xyz
'x, y, z'
'-x+1/2, y+1/2, -z+1/2'
'-x, -y, -z'
'x-1/2, -y-1/2, z-1/2'

loop_
_atom_site_label
_atom_site_type_symbol
_atom_site_fract_x
_atom_site_fract_y
_atom_site_fract_z
_atom_site_U_iso_or_equiv
_atom_site_adp_type
_atom_site_occupancy
_atom_site_symmetry_multiplicity
_atom_site_calc_flag
_atom_site_refinement_flags
_atom_site_disorder_assembly
_atom_site_disorder_group
Mo1 Mo 0.60124(2) 0.134121(5) 0.580501(16) 0.01263(5) Uani 1 1 d . . .
P1 P 0.79842(7) 0.152323(15) 0.46280(5) 0.01359(11) Uani 1 1 d . A .
P2 P 0.83448(7) 0.142041(15) 0.72640(5) 0.01404(12) Uani 1 1 d . A .
C1 C 0.7142(3) 0.08661(6) 0.54790(19) 0.0160(4) Uani 1 1 d . A .
C2 C 0.7850(3) 0.06066(6) 0.52910(19) 0.0164(4) Uani 1 1 d . . .
C3 C 0.8873(3) 0.03152(6) 0.51443(19) 0.0145(4) Uani 1 1 d . . .
C4 C 0.9970(3) 0.14823(6) 0.54530(19) 0.0171(4) Uani 1 1 d . . .
H4A H 1.0299 0.1235 0.5479 0.020 Uiso 1 1 calc R A .
H4B H 1.0731 0.1617 0.5086 0.020 Uiso 1 1 calc R . .
C5 C 0.9988(3) 0.16166(6) 0.66463(19) 0.0177(5) Uani 1 1 d . A .
H5A H 0.9881 0.1873 0.6634 0.021 Uiso 1 1 calc R . .
H5B H 1.1008 0.1557 0.7116 0.021 Uiso 1 1 calc R . .
C6 C 0.3908(6) 0.15197(17) 0.4488(4) 0.0156(11) Uiso 0.50 1 d P A 1
H6 H 0.4193 0.1553 0.3721 0.019 Uiso 0.50 1 calc PR A 1
C6A C 0.4195(7) 0.17255(17) 0.4911(5) 0.0208(12) Uiso 0.50 1 d P A 2
H6A H 0.4638 0.1885 0.4384 0.025 Uiso 0.50 1 calc PR A 2
C7 C 0.4384(6) 0.17994(15) 0.5225(5) 0.0164(11) Uiso 0.50 1 d P A 1
H7 H 0.4910 0.1995 0.4876 0.020 Uiso 0.50 1 calc PR A 1
C7A C 0.4506(6) 0.18357(15) 0.6040(6) 0.0195(12) Uiso 0.50 1 d P A 2
H7A H 0.5125 0.2057 0.6167 0.023 Uiso 0.50 1 calc PR A 2
C8 C 0.4599(6) 0.18086(14) 0.6410(5) 0.0161(11) Uiso 0.50 1 d P A 1
H8 H 0.5277 0.2005 0.6752 0.019 Uiso 0.50 1 calc PR A 1
C8A C 0.4586(7) 0.16193(18) 0.7003(5) 0.0193(13) Uiso 0.50 1 d P A 2
H8A H 0.5256 0.1718 0.7686 0.023 Uiso 0.50 1 calc PR A 2
C9 C 0.4532(6) 0.15202(16) 0.7144(5) 0.0151(12) Uiso 0.50 1 d P A 1
H9 H 0.5175 0.1555 0.7905 0.018 Uiso 0.50 1 calc PR A 1
C9A C 0.4298(7) 0.12546(17) 0.7083(5) 0.0188(13) Uiso 0.50 1 d P A 2
H9A H 0.4800 0.1147 0.7809 0.023 Uiso 0.50 1 calc PR A 2
C10 C 0.4140(6) 0.11633(15) 0.6898(5) 0.0134(11) Uiso 0.50 1 d P A 1
H10 H 0.4546 0.0997 0.7515 0.016 Uiso 0.50 1 calc PR A 1
C10A C 0.3924(7) 0.10151(15) 0.6191(6) 0.0202(13) Uiso 0.50 1 d P A 2
H10A H 0.4191 0.0767 0.6397 0.024 Uiso 0.50 1 calc PR A 2
C11 C 0.3791(6) 0.10114(14) 0.5821(5) 0.0164(11) Uiso 0.50 1 d P A 1
H11 H 0.3979 0.0754 0.5810 0.020 Uiso 0.50 1 calc PR A 1
C11A C 0.3686(6) 0.10837(16) 0.5014(5) 0.0177(11) Uiso 0.50 1 d P A 2
H11A H 0.3842 0.0874 0.4551 0.021 Uiso 0.50 1 calc PR A 2
C12 C 0.3650(6) 0.11749(16) 0.4735(5) 0.0171(11) Uiso 0.50 1 d P A 1
H12 H 0.3776 0.1010 0.4111 0.021 Uiso 0.50 1 calc PR A 1
C12A C 0.3780(6) 0.13953(17) 0.4443(4) 0.0160(11) Uiso 0.50 1 d P A 2
H12A H 0.3990 0.1366 0.3654 0.019 Uiso 0.50 1 calc PR A 2
C21 C 0.8169(3) 0.12806(6) 0.33425(19) 0.0170(4) Uani 1 1 d . . .
C22 C 0.6880(3) 0.11041(7) 0.2758(2) 0.0230(5) Uani 1 1 d . A .
H22 H 0.5901 0.1106 0.3033 0.028 Uiso 1 1 calc R . .
C23 C 0.7013(4) 0.09248(7) 0.1772(2) 0.0290(6) Uani 1 1 d . . .
H23 H 0.6117 0.0812 0.1364 0.035 Uiso 1 1 calc R A .
C24 C 0.8452(4) 0.09112(7) 0.1385(2) 0.0300(6) Uani 1 1 d . A .
H24 H 0.8552 0.0781 0.0728 0.036 Uiso 1 1 calc R . .
C25 C 0.9738(4) 0.10871(8) 0.1959(2) 0.0297(6) Uani 1 1 d . . .
H25 H 1.0721 0.1080 0.1690 0.036 Uiso 1 1 calc R A .
C26 C 0.9602(3) 0.12745(7) 0.2930(2) 0.0237(5) Uani 1 1 d . A .
H26 H 1.0486 0.1399 0.3312 0.028 Uiso 1 1 calc R . .
C31 C 0.7911(3) 0.19686(6) 0.40577(19) 0.0170(4) Uani 1 1 d . . .
C32 C 0.6652(3) 0.20499(7) 0.3207(2) 0.0206(5) Uani 1 1 d . A .
H32 H 0.5912 0.1874 0.2929 0.025 Uiso 1 1 calc R . .
C33 C 0.6474(3) 0.23842(7) 0.2765(2) 0.0234(5) Uani 1 1 d . . .
H33 H 0.5613 0.2436 0.2190 0.028 Uiso 1 1 calc R A .
C34 C 0.7549(3) 0.26423(7) 0.3161(2) 0.0278(6) Uani 1 1 d . A .
H34 H 0.7420 0.2872 0.2864 0.033 Uiso 1 1 calc R . .
C35 C 0.8805(3) 0.25648(7) 0.3984(3) 0.0299(6) Uani 1 1 d . . .
H35 H 0.9553 0.2741 0.4245 0.036 Uiso 1 1 calc R A .
C36 C 0.8991(3) 0.22302(7) 0.4440(2) 0.0236(5) Uani 1 1 d . A .
H36 H 0.9858 0.2181 0.5013 0.028 Uiso 1 1 calc R . .
C41 C 0.9253(3) 0.10406(6) 0.80449(19) 0.0173(4) Uani 1 1 d . . .
C42 C 1.0802(3) 0.10531(7) 0.8614(2) 0.0235(5) Uani 1 1 d . A .
H42 H 1.1410 0.1259 0.8582 0.028 Uiso 1 1 calc R . .
C43 C 1.1468(3) 0.07673(8) 0.9226(2) 0.0293(6) Uani 1 1 d . . .
H43 H 1.2530 0.0777 0.9598 0.035 Uiso 1 1 calc R A .
C44 C 1.0574(4) 0.04684(7) 0.9292(2) 0.0277(6) Uani 1 1 d . A .
H44 H 1.1026 0.0272 0.9703 0.033 Uiso 1 1 calc R . .
C45 C 0.9021(3) 0.04577(7) 0.8757(2) 0.0253(5) Uani 1 1 d . . .
H45 H 0.8401 0.0256 0.8821 0.030 Uiso 1 1 calc R A .
C46 C 0.8361(3) 0.07408(6) 0.8127(2) 0.0199(5) Uani 1 1 d . A .
H46 H 0.7300 0.0730 0.7753 0.024 Uiso 1 1 calc R . .
C51 C 0.8179(3) 0.17215(6) 0.84274(19) 0.0165(4) Uani 1 1 d . . .
C52 C 0.8186(3) 0.20814(7) 0.8263(2) 0.0241(5) Uani 1 1 d . A .
H52 H 0.8292 0.2172 0.7545 0.029 Uiso 1 1 calc R . .
C53 C 0.8039(4) 0.23087(7) 0.9140(2) 0.0295(6) Uani 1 1 d . . .
H53 H 0.8072 0.2553 0.9021 0.035 Uiso 1 1 calc R A .
C54 C 0.7844(3) 0.21810(8) 1.0185(2) 0.0293(6) Uani 1 1 d . A .
H54 H 0.7774 0.2337 1.0788 0.035 Uiso 1 1 calc R . .
C55 C 0.7753(3) 0.18244(8) 1.0347(2) 0.0284(6) Uani 1 1 d . . .
H55 H 0.7572 0.1736 1.1052 0.034 Uiso 1 1 calc R A .
C56 C 0.7926(3) 0.15953(7) 0.9474(2) 0.0220(5) Uani 1 1 d . A .
H56 H 0.7872 0.1351 0.9592 0.026 Uiso 1 1 calc R . .
B1 B 0.8937(3) 0.01599(7) 0.3803(2) 0.0163(5) Uani 1 1 d . . .
H1 H 0.8226 0.0268 0.3019 0.020 Uiso 1 1 calc R A .
B2 B 0.8047(3) -0.00886(7) 0.4784(2) 0.0160(5) Uani 1 1 d . A .
H2 H 0.6747 -0.0143 0.4645 0.019 Uiso 1 1 calc R . .
B3 B 0.9115(3) -0.00079(7) 0.6152(2) 0.0159(5) Uani 1 1 d . . .
H3 H 0.8517 -0.0010 0.6914 0.019 Uiso 1 1 calc R A .
B4 B 0.9437(3) -0.03945(7) 0.5427(2) 0.0158(5) Uani 1 1 d . . .
H4 H 0.9078 -0.0657 0.5708 0.019 Uiso 1 1 calc R . .
B5 B 0.9334(3) -0.02907(7) 0.3973(2) 0.0162(5) Uani 1 1 d . . .
H5 H 0.8911 -0.0485 0.3296 0.019 Uiso 1 1 calc R . .
Cl1 Cl 0.32504(9) 0.05346(2) 0.21248(7) 0.0454(2) Uani 1 1 d . . .
Cl2 Cl 0.52146(13) -0.00668(3) 0.17979(11) 0.0692(3) Uani 1 1 d . . .
C1S C 0.4654(4) 0.02309(9) 0.2769(3) 0.0383(7) Uani 1 1 d . . .
H1SB H 0.5601 0.0357 0.3141 0.046 Uiso 1 1 calc R . .
H1SA H 0.4204 0.0102 0.3357 0.046 Uiso 1 1 calc R . .
Cl3 Cl 0.36089(12) 0.15933(3) 0.07846(10) 0.0654(3) Uani 1 1 d . . .
Cl4 Cl 0.18629(14) 0.20958(3) 0.19079(9) 0.0662(3) Uani 1 1 d . . .
C2S C 0.1853(4) 0.18303(10) 0.0715(3) 0.0447(8) Uani 1 1 d . . .
H2SA H 0.0951 0.1667 0.0654 0.054 Uiso 1 1 calc R . .
H2SB H 0.1709 0.1978 0.0032 0.054 Uiso 1 1 calc R . .

loop_
_atom_site_aniso_label
_atom_site_aniso_U_11
_atom_site_aniso_U_22
_atom_site_aniso_U_33
_atom_site_aniso_U_23
_atom_site_aniso_U_13
_atom_site_aniso_U_12
Mo1 0.01195(9) 0.01279(9) 0.01341(9) -0.00055(7) 0.00279(6) 0.00121(7)
P1 0.0128(3) 0.0150(3) 0.0132(3) 0.0000(2) 0.0028(2) 0.0011(2)
P2 0.0144(3) 0.0148(3) 0.0128(3) -0.0004(2) 0.0018(2) 0.0001(2)
C1 0.0146(10) 0.0177(11) 0.0154(10) 0.0006(8) 0.0016(8) -0.0020(8)
C2 0.0163(11) 0.0172(11) 0.0161(10) 0.0010(8) 0.0033(8) 0.0016(9)
C3 0.0153(10) 0.0129(10) 0.0156(10) -0.0008(8) 0.0032(8) 0.0006(8)
C4 0.0130(10) 0.0202(11) 0.0183(11) 0.0003(9) 0.0032(8) 0.0028(9)
C5 0.0166(11) 0.0200(11) 0.0162(10) -0.0003(9) 0.0018(8) -0.0021(9)
C21 0.0206(11) 0.0184(11) 0.0123(10) 0.0014(8) 0.0037(8) 0.0051(9)
C22 0.0303(14) 0.0241(13) 0.0158(11) -0.0019(9) 0.0076(10) -0.0031(10)
C23 0.0473(17) 0.0234(13) 0.0167(12) -0.0026(10) 0.0065(11) -0.0088(12)
C24 0.0550(19) 0.0215(13) 0.0157(11) 0.0011(10) 0.0122(12) 0.0084(12)
C25 0.0363(15) 0.0371(16) 0.0185(12) 0.0044(11) 0.0132(11) 0.0150(12)
C26 0.0224(12) 0.0314(14) 0.0184(11) 0.0026(10) 0.0068(9) 0.0053(10)
C31 0.0166(11) 0.0178(11) 0.0181(11) 0.0013(9) 0.0072(9) 0.0013(9)
C32 0.0198(12) 0.0227(12) 0.0203(11) 0.0007(9) 0.0061(9) 0.0012(9)
C33 0.0223(12) 0.0279(13) 0.0212(12) 0.0074(10) 0.0069(10) 0.0075(10)
C34 0.0288(14) 0.0224(13) 0.0340(14) 0.0097(11) 0.0105(11) 0.0040(11)
C35 0.0270(14) 0.0215(13) 0.0413(16) 0.0041(11) 0.0058(12) -0.0052(11)
C36 0.0213(12) 0.0233(12) 0.0255(13) 0.0035(10) 0.0016(10) -0.0025(10)
C41 0.0202(11) 0.0187(11) 0.0129(10) -0.0006(8) 0.0022(8) 0.0046(9)
C42 0.0223(12) 0.0255(13) 0.0217(12) 0.0002(10) 0.0006(10) 0.0018(10)
C43 0.0268(14) 0.0356(15) 0.0239(13) 0.0043(11) -0.0009(11) 0.0098(12)
C44 0.0406(16) 0.0255(13) 0.0173(12) 0.0046(10) 0.0052(11) 0.0124(12)
C45 0.0401(16) 0.0202(12) 0.0161(11) 0.0015(9) 0.0062(10) 0.0033(11)
C46 0.0235(12) 0.0208(12) 0.0152(10) -0.0011(9) 0.0030(9) 0.0014(9)
C51 0.0149(11) 0.0185(11) 0.0157(10) -0.0021(9) 0.0015(8) -0.0007(9)
C52 0.0307(14) 0.0202(12) 0.0231(12) -0.0031(10) 0.0098(10) -0.0034(10)
C53 0.0355(15) 0.0213(13) 0.0336(15) -0.0097(11) 0.0113(12) -0.0051(11)
C54 0.0288(14) 0.0354(15) 0.0240(13) -0.0126(11) 0.0052(11) -0.0006(12)
C55 0.0307(14) 0.0390(16) 0.0163(11) -0.0026(11) 0.0060(10) 0.0066(12)
C56 0.0256(13) 0.0233(12) 0.0178(11) 0.0002(9) 0.0059(10) 0.0035(10)
B1 0.0173(12) 0.0165(12) 0.0154(11) -0.0018(9) 0.0035(9) 0.0009(10)
B2 0.0146(12) 0.0157(12) 0.0178(12) -0.0007(9) 0.0028(9) -0.0006(9)
B3 0.0182(12) 0.0150(12) 0.0149(11) -0.0010(9) 0.0042(9) 0.0001(10)
B4 0.0169(12) 0.0134(11) 0.0178(12) 0.0002(9) 0.0046(9) 0.0018(9)
B5 0.0167(12) 0.0140(12) 0.0178(12) -0.0015(9) 0.0023(9) -0.0003(9)
Cl1 0.0287(4) 0.0565(5) 0.0473(5) 0.0244(4) -0.0050(3) -0.0041(3)
Cl2 0.0458(6) 0.0782(8) 0.0808(8) -0.0315(6) 0.0019(5) -0.0099(5)
C1S 0.0227(14) 0.055(2) 0.0364(16) 0.0111(15) 0.0027(12) 0.0027(13)
Cl3 0.0377(5) 0.0692(7) 0.0824(8) -0.0139(6) -0.0115(5) -0.0005(5)
Cl4 0.0659(7) 0.0691(7) 0.0569(6) -0.0163(5) -0.0112(5) -0.0047(5)
C2S 0.0342(17) 0.058(2) 0.0381(18) 0.0013(16) -0.0056(14) -0.0080(16)

loop_
_atom_type_symbol
_atom_type_description
_atom_type_scat_dispersion_real
_atom_type_scat_dispersion_imag
_atom_type_scat_source
C C 0.0033 0.0016 'International Tables Vol C Tables 4.2.6.8 and 6.1.1.4'
H H 0.0000 0.0000 'International Tables Vol C Tables 4.2.6.8 and 6.1.1.4'
Cl Cl 0.1484 0.1585 'International Tables Vol C Tables 4.2.6.8 and 6.1.1.4'
Mo Mo -1.6832 0.6857 'International Tables Vol C Tables 4.2.6.8 and 6.1.1.4'
P P 0.1023 0.0942 'International Tables Vol C Tables 4.2.6.8 and 6.1.1.4'
B B 0.0013 0.0007 'International Tables Vol C Tables 4.2.6.8 and 6.1.1.4'

loop_
_geom_angle_atom_site_label_1
_geom_angle_atom_site_label_2
_geom_angle_atom_site_label_3
_geom_angle
_geom_angle_site_symmetry_1
_geom_angle_site_symmetry_3
C1 Mo1 C7 151.20(17) . .
C1 Mo1 C6A 139.58(19) . .
C7 Mo1 C6A 12.05(16) . .
C1 Mo1 C11 86.07(15) . .
C7 Mo1 C11 87.67(19) . .
C6A Mo1 C11 81.7(2) . .
C1 Mo1 C10A 87.85(16) . .
C7 Mo1 C10A 91.3(2) . .
C6A Mo1 C10A 87.2(2) . .
C11 Mo1 C10A 11.06(17) . .
C1 Mo1 C11A 86.89(15) . .
C7 Mo1 C11A 75.9(2) . .
C6A Mo1 C11A 66.4(2) . .
C11 Mo1 C11A 25.2(2) . .
C10A Mo1 C11A 36.2(2) . .
C1 Mo1 C8A 144.74(18) . .
C7 Mo1 C8A 58.2(2) . .
C6A Mo1 C8A 66.7(2) . .
C11 Mo1 C8A 74.0(2) . .
C10A Mo1 C8A 67.4(2) . .
C11A Mo1 C8A 86.9(2) . .
C1 Mo1 C9 134.41(17) . .
C7 Mo1 C9 66.9(2) . .
C6A Mo1 C9 74.2(2) . .
C11 Mo1 C9 66.9(2) . .
C10A Mo1 C9 59.2(2) . .
C11A Mo1 C9 83.08(19) . .
C8A Mo1 C9 10.51(17) . .
C1 Mo1 C6 117.14(17) . .
C7 Mo1 C6 35.78(19) . .
C6A Mo1 C6 23.88(19) . .
C11 Mo1 C6 67.0(2) . .
C10A Mo1 C6 75.5(2) . .
C11A Mo1 C6 46.3(2) . .
C8A Mo1 C6 81.8(2) . .
C9 Mo1 C6 86.25(19) . .
C1 Mo1 C12 92.57(15) . .
C7 Mo1 C12 66.6(2) . .
C6A Mo1 C12 56.2(2) . .
C11 Mo1 C12 36.4(2) . .
C10A Mo1 C12 47.0(2) . .
C11A Mo1 C12 12.03(16) . .
C8A Mo1 C12 88.35(19) . .
C9 Mo1 C12 86.60(19) . .
C6 Mo1 C12 34.8(2) . .
C1 Mo1 C9A 110.78(17) . .
C7 Mo1 C9A 83.79(19) . .
C6A Mo1 C9A 87.0(2) . .
C11 Mo1 C9A 45.4(2) . .
C10A Mo1 C9A 35.7(2) . .
C11A Mo1 C9A 67.1(2) . .
C8A Mo1 C9A 36.1(2) . .
C9 Mo1 C9A 26.0(2) . .
C6 Mo1 C9A 89.39(19) . .
C12 Mo1 C9A 74.8(2) . .
C1 Mo1 C12A 107.12(16) . .
C7 Mo1 C12A 47.2(2) . .
C6A Mo1 C12A 35.6(2) . .
C11 Mo1 C12A 57.5(2) . .
C10A Mo1 C12A 67.0(2) . .
C11A Mo1 C12A 34.99(19) . .
C8A Mo1 C12A 86.57(19) . .
C9 Mo1 C12A 89.04(18) . .
C6 Mo1 C12A 12.16(15) . .
C12 Mo1 C12A 23.14(18) . .
C9A Mo1 C12A 86.7(2) . .
C1 Mo1 C10 103.12(15) . .
C7 Mo1 C10 87.47(18) . .
C6A Mo1 C10 88.60(19) . .
C11 Mo1 C10 35.49(19) . .
C10A Mo1 C10 25.4(2) . .
C11A Mo1 C10 58.5(2) . .
C8A Mo1 C10 45.5(2) . .
C9 Mo1 C10 35.9(2) . .
C6 Mo1 C10 86.64(18) . .
C12 Mo1 C10 67.2(2) . .
C9A Mo1 C10 10.49(17) . .
C12A Mo1 C10 81.99(19) . .
C1 Mo1 C7A 173.33(16) . .
C7 Mo1 C7A 24.44(19) . .
C6A Mo1 C7A 35.4(2) . .
C11 Mo1 C7A 88.36(19) . .
C10A Mo1 C7A 87.4(2) . .
C11A Mo1 C7A 86.5(2) . .
C8A Mo1 C7A 35.6(2) . .
C9 Mo1 C7A 45.4(2) . .
C6 Mo1 C7A 57.0(2) . .
C12 Mo1 C7A 80.8(2) . .
C9A Mo1 C7A 67.3(2) . .
C12A Mo1 C7A 66.7(2) . .
C10 Mo1 C7A 74.1(2) . .
C1 Mo1 C8 169.96(16) . .
C7 Mo1 C8 35.42(19) . .
C6A Mo1 C8 46.0(2) . .
C11 Mo1 C8 87.06(19) . .
C10A Mo1 C8 84.0(2) . .
C11A Mo1 C8 90.02(19) . .
C8A Mo1 C8 25.3(2) . .
C9 Mo1 C8 35.59(19) . .
C6 Mo1 C8 66.4(2) . .
C12 Mo1 C8 86.22(19) . .
C9A Mo1 C8 59.3(2) . .
C12A Mo1 C8 75.1(2) . .
C10 Mo1 C8 67.2(2) . .
C7A Mo1 C8 11.08(16) . .
C1 Mo1 P2 83.99(6) . .
C7 Mo1 P2 120.71(16) . .
C6A Mo1 P2 132.20(18) . .
C11 Mo1 P2 130.17(16) . .
C10A Mo1 P2 119.70(17) . .
C11A Mo1 P2 154.68(17) . .
C8A Mo1 P2 87.04(14) . .
C9 Mo1 P2 86.56(13) . .
C6 Mo1 P2 155.65(17) . .
C12 Mo1 P2 166.54(17) . .
C9A Mo1 P2 94.22(15) . .
C12A Mo1 P2 167.75(17) . .
C10 Mo1 P2 100.82(14) . .
C7A Mo1 P2 102.44(15) . .
C8 Mo1 P2 94.90(14) . .
C1 Mo1 P1 76.35(6) . .
C7 Mo1 P1 92.74(13) . .
C6A Mo1 P1 91.44(14) . .
C11 Mo1 P1 143.76(16) . .
C10A Mo1 P1 153.85(17) . .
C11A Mo1 P1 120.85(15) . .
C8A Mo1 P1 135.16(17) . .
C9 Mo1 P1 144.84(16) . .
C6 Mo1 P1 93.08(13) . .
C12 Mo1 P1 112.17(15) . .
C9A Mo1 P1 170.29(17) . .
C12A Mo1 P1 97.59(13) . .
C10 Mo1 P1 179.21(16) . .
C7A Mo1 P1 106.33(15) . .
C8 Mo1 P1 113.32(14) . .
P2 Mo1 P1 79.73(2) . .
C21 P1 C4 102.47(11) . .
C21 P1 C31 99.19(10) . .
C4 P1 C31 104.78(11) . .
C21 P1 Mo1 119.87(8) . .
C4 P1 Mo1 109.01(8) . .
C31 P1 Mo1 119.36(8) . .
C51 P2 C41 100.76(10) . .
C51 P2 C5 101.86(11) . .
C41 P2 C5 103.85(11) . .
C51 P2 Mo1 117.94(8) . .
C41 P2 Mo1 119.79(8) . .
C5 P2 Mo1 110.32(8) . .
C2 C1 Mo1 176.7(2) . .
C1 C2 C3 172.9(2) . .
C2 C3 B3 118.52(19) . .
C2 C3 B4 118.32(19) . 3_756
B3 C3 B4 113.07(17) . 3_756
C2 C3 B5 117.63(19) . 3_756
B3 C3 B5 62.09(15) . 3_756
B4 C3 B5 62.18(15) 3_756 3_756
C2 C3 B1 119.29(19) . .
B3 C3 B1 112.98(17) . .
B4 C3 B1 62.35(14) 3_756 .
B5 C3 B1 113.46(18) 3_756 .
C2 C3 B2 119.36(19) . .
B3 C3 B2 62.01(15) . .
B4 C3 B2 113.22(17) 3_756 .
B5 C3 B2 113.23(18) 3_756 .
B1 C3 B2 61.98(15) . .
C5 C4 P1 110.52(16) . .
C5 C4 H4A 109.5 . .
P1 C4 H4A 109.5 . .
C5 C4 H4B 109.5 . .
P1 C4 H4B 109.5 . .
H4A C4 H4B 108.1 . .
C4 C5 P2 110.23(16) . .
C4 C5 H5A 109.6 . .
P2 C5 H5A 109.6 . .
C4 C5 H5B 109.6 . .
P2 C5 H5B 109.6 . .
H5A C5 H5B 108.1 . .
C12 C6 C7 129.3(5) . .
C12 C6 Mo1 72.7(3) . .
C7 C6 Mo1 71.2(3) . .
C12 C6 H6 113.2 . .
C7 C6 H6 113.2 . .
Mo1 C6 H6 113.2 . .
C7A C6A C12A 130.8(5) . .
C7A C6A Mo1 74.3(3) . .
C12A C6A Mo1 73.6(3) . .
C7A C6A H6A 113.3 . .
C12A C6A H6A 113.3 . .
Mo1 C6A H6A 113.3 . .
C8 C7 C6 129.3(5) . .
C8 C7 Mo1 74.6(3) . .
C6 C7 Mo1 73.0(3) . .
C8 C7 H7 114.2 . .
C6 C7 H7 114.2 . .
Mo1 C7 H7 114.2 . .
C6A C7A C8A 126.1(5) . .
C6A C7A Mo1 70.3(3) . .
C8A C7A Mo1 70.6(3) . .
C6A C7A H7A 114.6 . .
C8A C7A H7A 114.6 . .
Mo1 C7A H7A 114.6 . .
C7 C8 C9 126.6(5) . .
C7 C8 Mo1 70.0(3) . .
C9 C8 Mo1 70.8(3) . .
C7 C8 H8 114.2 . .
C9 C8 H8 114.2 . .
Mo1 C8 H8 114.2 . .
C7A C8A C9A 130.0(5) . .
C7A C8A Mo1 73.8(3) . .
C9A C8A Mo1 72.6(3) . .
C7A C8A H8A 113.4 . .
C9A C8A H8A 113.4 . .
Mo1 C8A H8A 113.4 . .
C8 C9 C10 130.4(5) . .
C8 C9 Mo1 73.6(3) . .
C10 C9 Mo1 73.0(3) . .
C8 C9 H9 113.2 . .
C10 C9 H9 113.2 . .
Mo1 C9 H9 113.2 . .
C10A C9A C8A 127.5(5) . .
C10A C9A Mo1 71.3(3) . .
C8A C9A Mo1 71.3(3) . .
C10A C9A H9A 114.2 . .
C8A C9A H9A 114.2 . .
Mo1 C9A H9A 114.2 . .
C11 C10 C9 126.5(5) . .
C11 C10 Mo1 70.6(3) . .
C9 C10 Mo1 71.1(3) . .
C11 C10 H10 114.6 . .
C9 C10 H10 114.6 . .
Mo1 C10 H10 114.6 . .
C9A C10A C11A 128.0(5) . .
C9A C10A Mo1 73.0(3) . .
C11A C10A Mo1 72.0(3) . .
C9A C10A H10A 114.5 . .
C11A C10A H10A 114.5 . .
Mo1 C10A H10A 114.5 . .
C10 C11 C12 129.1(5) . .
C10 C11 Mo1 73.9(3) . .
C12 C11 Mo1 72.6(3) . .
C10 C11 H11 114.1 . .
C12 C11 H11 114.1 . .
Mo1 C11 H11 114.1 . .
C12A C11A C10A 130.0(5) . .
C12A C11A Mo1 73.7(3) . .
C10A C11A Mo1 71.9(3) . .
C12A C11A H11A 113.2 . .
C10A C11A H11A 113.2 . .
Mo1 C11A H11A 113.2 . .
C6 C12 C11 128.4(5) . .
C6 C12 Mo1 72.5(3) . .
C11 C12 Mo1 71.0(3) . .
C6 C12 H12 113.8 . .
C11 C12 H12 113.8 . .
Mo1 C12 H12 113.8 . .
C11A C12A C6A 127.4(5) . .
C11A C12A Mo1 71.3(3) . .
C6A C12A Mo1 70.8(3) . .
C11A C12A H12A 114.1 . .
C6A C12A H12A 114.1 . .
Mo1 C12A H12A 114.1 . .
C22 C21 C26 119.1(2) . .
C22 C21 P1 120.46(18) . .
C26 C21 P1 120.44(19) . .
C21 C22 C23 120.4(2) . .
C21 C22 H22 119.8 . .
C23 C22 H22 119.8 . .
C24 C23 C22 120.2(3) . .
C24 C23 H23 119.9 . .
C22 C23 H23 119.9 . .
C25 C24 C23 119.7(2) . .
C25 C24 H24 120.1 . .
C23 C24 H24 120.1 . .
C24 C25 C26 120.4(3) . .
C24 C25 H25 119.8 . .
C26 C25 H25 119.8 . .
C25 C26 C21 120.1(3) . .
C25 C26 H26 119.9 . .
C21 C26 H26 119.9 . .
C36 C31 C32 118.4(2) . .
C36 C31 P1 124.39(19) . .
C32 C31 P1 117.18(18) . .
C33 C32 C31 120.8(2) . .
C33 C32 H32 119.6 . .
C31 C32 H32 119.6 . .
C34 C33 C32 120.2(2) . .
C34 C33 H33 119.9 . .
C32 C33 H33 119.9 . .
C35 C34 C33 119.7(2) . .
C35 C34 H34 120.2 . .
C33 C34 H34 120.2 . .
C34 C35 C36 120.6(3) . .
C34 C35 H35 119.7 . .
C36 C35 H35 119.7 . .
C31 C36 C35 120.3(2) . .
C31 C36 H36 119.8 . .
C35 C36 H36 119.8 . .
C46 C41 C42 119.0(2) . .
C46 C41 P2 119.85(18) . .
C42 C41 P2 121.09(19) . .
C43 C42 C41 120.7(3) . .
C43 C42 H42 119.6 . .
C41 C42 H42 119.6 . .
C44 C43 C42 119.8(3) . .
C44 C43 H43 120.1 . .
C42 C43 H43 120.1 . .
C45 C44 C43 119.8(2) . .
C45 C44 H44 120.1 . .
C43 C44 H44 120.1 . .
C44 C45 C46 120.5(3) . .
C44 C45 H45 119.7 . .
C46 C45 H45 119.7 . .
C45 C46 C41 120.2(2) . .
C45 C46 H46 119.9 . .
C41 C46 H46 119.9 . .
C52 C51 C56 118.4(2) . .
C52 C51 P2 120.79(18) . .
C56 C51 P2 120.67(19) . .
C53 C52 C51 120.7(2) . .
C53 C52 H52 119.6 . .
C51 C52 H52 119.6 . .
C54 C53 C52 120.4(3) . .
C54 C53 H53 119.8 . .
C52 C53 H53 119.8 . .
C53 C54 C55 119.7(2) . .
C53 C54 H54 120.2 . .
C55 C54 H54 120.2 . .
C54 C55 C56 120.1(3) . .
C54 C55 H55 120.0 . .
C56 C55 H55 120.0 . .
C55 C56 C51 120.6(2) . .
C55 C56 H56 119.7 . .
C51 C56 H56 119.7 . .
C3 B1 B3 104.82(18) . 3_756
C3 B1 B5 105.28(18) . .
B3 B1 B5 60.56(15) 3_756 .
C3 B1 B2 59.03(14) . .
B3 B1 B2 107.84(18) 3_756 .
B5 B1 B2 59.65(15) . .
C3 B1 B4 58.77(14) . 3_756
B3 B1 B4 59.58(15) 3_756 3_756
B5 B1 B4 108.23(18) . 3_756
B2 B1 B4 107.90(18) . 3_756
C3 B1 H1 124.4 . .
B3 B1 H1 122.4 3_756 .
B5 B1 H1 122.0 . .
B2 B1 H1 121.7 . .
B4 B1 H1 121.6 3_756 .
C3 B2 B4 105.38(18) . .
C3 B2 B5 105.37(18) . .
B4 B2 B5 60.76(15) . .
C3 B2 B3 58.81(14) . .
B4 B2 B3 59.77(15) . .
B5 B2 B3 108.23(18) . .
C3 B2 B1 58.99(14) . .
B4 B2 B1 108.46(18) . .
B5 B2 B1 59.81(15) . .
B3 B2 B1 107.93(18) . .
C3 B2 H2 124.3 . .
B4 B2 H2 121.9 . .
B5 B2 H2 122.0 . .
B3 B2 H2 121.7 . .
B1 B2 H2 121.5 . .
C3 B3 B1 105.54(18) . 3_756
C3 B3 B4 105.58(17) . .
B1 B3 B4 60.98(15) 3_756 .
C3 B3 B2 59.18(14) . .
B1 B3 B2 108.51(18) 3_756 .
B4 B3 B2 59.66(15) . .
C3 B3 B5 59.07(14) . 3_756
B1 B3 B5 59.90(15) 3_756 3_756
B4 B3 B5 108.81(18) . 3_756
B2 B3 B5 108.45(18) . 3_756
C3 B3 H3 124.1 . .
B1 B3 H3 121.9 3_756 .
B4 B3 H3 121.8 . .
B2 B3 H3 121.4 . .
B5 B3 H3 121.2 3_756 .
C3 B4 B2 105.03(18) 3_756 .
C3 B4 B3 104.79(18) 3_756 .
B2 B4 B3 60.58(15) . .
C3 B4 B5 58.92(14) 3_756 .
B2 B4 B5 59.70(15) . .
B3 B4 B5 108.03(18) . .
C3 B4 B1 58.87(14) 3_756 3_756
B2 B4 B1 108.01(18) . 3_756
B3 B4 B1 59.43(15) . 3_756
B5 B4 B1 107.97(18) . 3_756
C3 B4 H4 124.5 3_756 .
B2 B4 H4 122.2 . .
B3 B4 H4 122.4 . .
B5 B4 H4 121.5 . .
B1 B4 H4 121.7 3_756 .
C3 B5 B2 104.90(18) 3_756 .
C3 B5 B1 105.08(18) 3_756 .
B2 B5 B1 60.54(15) . .
C3 B5 B3 58.84(14) 3_756 3_756
B2 B5 B3 107.74(18) . 3_756
B1 B5 B3 59.54(15) . 3_756
C3 B5 B4 58.90(14) 3_756 .
B2 B5 B4 59.54(15) . .
B1 B5 B4 108.07(18) . .
B3 B5 B4 107.75(18) 3_756 .
C3 B5 H5 124.4 3_756 .
B2 B5 H5 122.4 . .
B1 B5 H5 122.1 . .
B3 B5 H5 121.8 3_756 .
B4 B5 H5 121.6 . .
Cl2 C1S Cl1 112.14(18) . .
Cl2 C1S H1SB 109.2 . .
Cl1 C1S H1SB 109.2 . .
Cl2 C1S H1SA 109.2 . .
Cl1 C1S H1SA 109.2 . .
H1SB C1S H1SA 107.9 . .
Cl3 C2S Cl4 111.69(18) . .
Cl3 C2S H2SA 109.3 . .
Cl4 C2S H2SA 109.3 . .
Cl3 C2S H2SB 109.3 . .
Cl4 C2S H2SB 109.3 . .
H2SA C2S H2SB 107.9 . .

loop_
_geom_bond_atom_site_label_1
_geom_bond_atom_site_label_2
_geom_bond_distance
_geom_bond_site_symmetry_2
Mo1 C1 2.130(2) .
Mo1 C7 2.285(5) .
Mo1 C6A 2.287(5) .
Mo1 C11 2.290(5) .
Mo1 C10A 2.292(6) .
Mo1 C11A 2.293(5) .
Mo1 C8A 2.296(6) .
Mo1 C9 2.309(5) .
Mo1 C6 2.309(5) .
Mo1 C12 2.311(5) .
Mo1 C9A 2.314(6) .
Mo1 C12A 2.324(5) .
Mo1 C10 2.333(5) .
Mo1 C7A 2.338(5) .
Mo1 C8 2.345(5) .
Mo1 P2 2.4622(7) .
Mo1 P1 2.4723(6) .
P1 C21 1.834(2) .
P1 C4 1.837(2) .
P1 C31 1.839(2) .
P2 C51 1.838(2) .
P2 C41 1.839(2) .
P2 C5 1.854(2) .
C1 C2 1.206(3) .
C2 C3 1.449(3) .
C3 B3 1.724(3) .
C3 B4 1.727(3) 3_756
C3 B5 1.728(3) 3_756
C3 B1 1.729(3) .
C3 B2 1.730(3) .
C4 C5 1.523(3) .
C4 H4A 0.9900 .
C4 H4B 0.9900 .
C5 H5A 0.9900 .
C5 H5B 0.9900 .
C6 C12 1.382(8) .
C6 C7 1.412(8) .
C6 H6 1.0000 .
C6A C7A 1.408(8) .
C6A C12A 1.409(8) .
C6A H6A 1.0000 .
C7 C8 1.410(8) .
C7 H7 1.0000 .
C7A C8A 1.418(8) .
C7A H7A 1.0000 .
C8 C9 1.423(8) .
C8 H8 1.0000 .
C8A C9A 1.427(8) .
C8A H8A 1.0000 .
C9 C10 1.430(8) .
C9 H9 1.0000 .
C9A C10A 1.411(8) .
C9A H9A 1.0000 .
C10 C11 1.409(8) .
C10 H10 1.0000 .
C10A C11A 1.423(8) .
C10A H10A 1.0000 .
C11 C12 1.438(8) .
C11 H11 1.0000 .
C11A C12A 1.388(8) .
C11A H11A 1.0000 .
C12 H12 1.0000 .
C12A H12A 1.0000 .
C21 C22 1.389(4) .
C21 C26 1.397(3) .
C22 C23 1.392(3) .
C22 H22 0.9500 .
C23 C24 1.387(4) .
C23 H23 0.9500 .
C24 C25 1.382(4) .
C24 H24 0.9500 .
C25 C26 1.392(4) .
C25 H25 0.9500 .
C26 H26 0.9500 .
C31 C36 1.394(3) .
C31 C32 1.400(3) .
C32 C33 1.388(3) .
C32 H32 0.9500 .
C33 C34 1.385(4) .
C33 H33 0.9500 .
C34 C35 1.375(4) .
C34 H34 0.9500 .
C35 C36 1.396(4) .
C35 H35 0.9500 .
C36 H36 0.9500 .
C41 C46 1.394(3) .
C41 C42 1.395(3) .
C42 C43 1.393(4) .
C42 H42 0.9500 .
C43 C44 1.389(4) .
C43 H43 0.9500 .
C44 C45 1.385(4) .
C44 H44 0.9500 .
C45 C46 1.393(3) .
C45 H45 0.9500 .
C46 H46 0.9500 .
C51 C52 1.396(3) .
C51 C56 1.398(3) .
C52 C53 1.390(4) .
C52 H52 0.9500 .
C53 C54 1.385(4) .
C53 H53 0.9500 .
C54 C55 1.386(4) .
C54 H54 0.9500 .
C55 C56 1.396(4) .
C55 H55 0.9500 .
C56 H56 0.9500 .
B1 B3 1.762(4) 3_756
B1 B5 1.768(4) .
B1 B2 1.781(4) .
B1 B4 1.790(4) 3_756
B1 H1 1.1200 .
B2 B4 1.763(4) .
B2 B5 1.765(4) .
B2 B3 1.779(4) .
B2 H2 1.1200 .
B3 B1 1.762(4) 3_756
B3 B4 1.765(4) .
B3 B5 1.780(4) 3_756
B3 H3 1.1200 .
B4 C3 1.727(3) 3_756
B4 B5 1.784(4) .
B4 B1 1.789(4) 3_756
B4 H4 1.1200 .
B5 C3 1.728(3) 3_756
B5 B3 1.780(4) 3_756
B5 H5 1.1200 .
Cl1 C1S 1.764(3) .
Cl2 C1S 1.756(4) .
C1S H1SB 0.9900 .
C1S H1SA 0.9900 .
Cl3 C2S 1.750(4) .
Cl4 C2S 1.759(4) .
C2S H2SA 0.9900 .
C2S H2SB 0.9900 .
